data_7041456
loop_
_publ_author_name
'Wang, Chunhong'
'Xiang, Li'
'Leng, Xuebing'
'Chen, Yaofeng'

_publ_section_title
;
 Rare-earth metal hydrides supported by silicon-bridged boratabenzene
 fluorenyl ligands: synthesis, structure and reactivity.
;
_journal_issue 4
_journal_name_full 'Dalton transactions (Cambridge, England : 2003)'
_journal_page_first 1218
_journal_page_last 1227
_journal_paper_doi 10.1039/c6dt04441g
_journal_volume 46
_journal_year 2017
_chemical_formula_sum 'C58 H74 B2 La2 N4 Si2'
_chemical_formula_weight 1182.83
_chemical_name_systematic
; 
 ? 
;
_space_group_crystal_system monoclinic
_space_group_IT_number 14
_space_group_name_Hall '-P 2yn'
_space_group_name_H-M_alt 'P 1 21/n 1'
_symmetry_space_group_name_Hall '-P 2yn'
_symmetry_space_group_name_H-M 'P 1 21/n 1'
_atom_sites_solution_hydrogens mixed
_audit_creation_method SHELXL-2013
_audit_update_record
;
2016-11-22 deposited with the CCDC.
2016-12-15 downloaded from the CCDC.
;
_cell_angle_alpha 90
_cell_angle_beta 104.069(2)
_cell_angle_gamma 90
_cell_formula_units_Z 4
_cell_length_a 12.6713(16)
_cell_length_b 19.773(2)
_cell_length_c 23.209(3)
_cell_measurement_reflns_used 3817
_cell_measurement_temperature 140(2)
_cell_measurement_theta_max 23.91
_cell_measurement_theta_min 2.25
_cell_volume 5640.6(12)
_computing_cell_refinement 'Bruker SAINT'
_computing_data_collection 'Bruker APEX2'
_computing_data_reduction 'Bruker SAINT'
_computing_molecular_graphics 'Bruker SHELXTL'
_computing_publication_material 'Bruker SHELXTL'
_computing_structure_refinement 'SHELXL-2013 (Sheldrick, 2013)'
_computing_structure_solution 'SHELXS-97 (Sheldrick, 2008)'
_diffrn_ambient_temperature 140(2)
_diffrn_measured_fraction_theta_full 0.998
_diffrn_measured_fraction_theta_max 0.996
_diffrn_measurement_device_type 'Bruker APEX-II CCD'
_diffrn_measurement_method '\f and \w scans'
_diffrn_radiation_type MoK\a
_diffrn_radiation_wavelength 0.71073
_diffrn_reflns_av_R_equivalents 0.1134
_diffrn_reflns_av_unetI/netI 0.1284
_diffrn_reflns_Laue_measured_fraction_full 0.998
_diffrn_reflns_Laue_measured_fraction_max 0.996
_diffrn_reflns_limit_h_max 17
_diffrn_reflns_limit_h_min -18
_diffrn_reflns_limit_k_max 28
_diffrn_reflns_limit_k_min -28
_diffrn_reflns_limit_l_max 33
_diffrn_reflns_limit_l_min -28
_diffrn_reflns_number 55824
_diffrn_reflns_point_group_measured_fraction_full 0.998
_diffrn_reflns_point_group_measured_fraction_max 0.996
_diffrn_reflns_theta_full 25.242
_diffrn_reflns_theta_max 30.557
_diffrn_reflns_theta_min 1.371
_exptl_absorpt_coefficient_mu 1.576
_exptl_absorpt_correction_T_max 0.7461
_exptl_absorpt_correction_T_min 0.6341
_exptl_absorpt_correction_type multi-scan
_exptl_absorpt_process_details sadabs
_exptl_crystal_colour yellow
_exptl_crystal_density_diffrn 1.393
_exptl_crystal_description block
_exptl_crystal_F_000 2408
_exptl_crystal_size_max 0.200
_exptl_crystal_size_mid 0.160
_exptl_crystal_size_min 0.080
_refine_diff_density_max 1.406
_refine_diff_density_min -1.733
_refine_diff_density_rms 0.150
_refine_ls_extinction_method none
_refine_ls_goodness_of_fit_ref 0.992
_refine_ls_hydrogen_treatment mixed
_refine_ls_matrix_type full
_refine_ls_number_parameters 628
_refine_ls_number_reflns 17225
_refine_ls_number_restraints 43
_refine_ls_restrained_S_all 1.007
_refine_ls_R_factor_all 0.1233
_refine_ls_R_factor_gt 0.0531
_refine_ls_shift/su_max 0.003
_refine_ls_shift/su_mean 0.000
_refine_ls_structure_factor_coef Fsqd
_refine_ls_weighting_details 'w=1/[\s^2^(Fo^2^)+(0.0325P)^2^] where P=(Fo^2^+2Fc^2^)/3'
_refine_ls_weighting_scheme calc
_refine_ls_wR_factor_gt 0.0944
_refine_ls_wR_factor_ref 0.1172
_reflns_Friedel_coverage 0.000
_reflns_number_gt 9607
_reflns_number_total 17225
_reflns_threshold_expression 'I > 2\s(I)'
_cod_data_source_file c6dt04441g2.cif
_cod_data_source_block 8-La
_cod_depositor_comments 'Adding full bibliography for 7041456--7041465.cif.'
_cod_database_code 7041456
_shelx_space_group_comment
; 
The symmetry employed for this shelxl refinement is uniquely defined 
by the following loop, which should always be used as a source of 
symmetry information in preference to the above space-group names. 
They are only intended as comments. 
;
_shelx_estimated_absorpt_t_min 0.743
_shelx_estimated_absorpt_t_max 0.884
_shelxl_version_number 2013-4

loop_
_space_group_symop_operation_xyz
'x, y, z'
'-x+1/2, y+1/2, -z+1/2'
'-x, -y, -z'
'x-1/2, -y-1/2, z-1/2'

loop_
_atom_site_label
_atom_site_type_symbol
_atom_site_fract_x
_atom_site_fract_y
_atom_site_fract_z
_atom_site_U_iso_or_equiv
_atom_site_adp_type
_atom_site_occupancy
_atom_site_site_symmetry_order
_atom_site_calc_flag
_atom_site_refinement_flags_posn
_atom_site_refinement_flags_adp
La1 La -0.00687(2) 0.61161(2) 0.32023(2) 0.02417(7) Uani 1 1 d . .
La2 La 0.14470(2) 0.55996(2) 0.19416(2) 0.02257(7) Uani 1 1 d . .
N1 N 0.1603(4) 0.6559(2) 0.04141(18) 0.0333(10) Uani 1 1 d . .
N2 N 0.1309(4) 0.6914(3) 0.4842(2) 0.0576(11) Uani 1 1 d . U
N3 N 0.0736(5) 0.7067(2) 0.2778(2) 0.0542(12) Uani 1 1 d . U
N4 N 0.2240(4) 0.6654(3) 0.24788(18) 0.0397(11) Uani 1 1 d . .
Si1 Si -0.20403(10) 0.55195(7) 0.15928(6) 0.0240(3) Uani 1 1 d . .
Si2 Si 0.18458(12) 0.43372(7) 0.33757(6) 0.0294(3) Uani 1 1 d . .
B1 B 0.0846(5) 0.6307(3) 0.0728(2) 0.0238(12) Uani 1 1 d . .
B2 B 0.1346(5) 0.6349(3) 0.4465(3) 0.0313(14) Uani 1 1 d . .
C1 C -0.2044(4) 0.5797(2) 0.2356(2) 0.0230(10) Uani 1 1 d . .
C2 C -0.2041(4) 0.5385(2) 0.2871(2) 0.0246(10) Uani 1 1 d . .
C3 C -0.1898(4) 0.4674(3) 0.2979(2) 0.0305(11) Uani 1 1 d . .
H3 H -0.1790 0.4382 0.2674 0.037 Uiso 1 1 calc R U
C4 C -0.1918(4) 0.4415(3) 0.3524(2) 0.0387(13) Uani 1 1 d . .
H4 H -0.1835 0.3941 0.3587 0.046 Uiso 1 1 calc R U
C5 C -0.2059(4) 0.4826(3) 0.3994(3) 0.0428(15) Uani 1 1 d . .
H5 H -0.2063 0.4631 0.4367 0.051 Uiso 1 1 calc R U
C6 C -0.2189(4) 0.5514(3) 0.3909(2) 0.0369(13) Uani 1 1 d . .
H6 H -0.2283 0.5794 0.4225 0.044 Uiso 1 1 calc R U
C7 C -0.2184(4) 0.5802(3) 0.3358(2) 0.0287(11) Uani 1 1 d . .
C8 C -0.2367(4) 0.6478(3) 0.3136(2) 0.0326(12) Uani 1 1 d . .
C9 C -0.2635(5) 0.7073(3) 0.3403(3) 0.0479(16) Uani 1 1 d . .
H9 H -0.2640 0.7077 0.3812 0.057 Uiso 1 1 calc R U
C10 C -0.2887(5) 0.7647(3) 0.3065(3) 0.0569(19) Uani 1 1 d . .
H10 H -0.3086 0.8048 0.3238 0.068 Uiso 1 1 calc R U
C11 C -0.2852(4) 0.7645(3) 0.2469(3) 0.0487(17) Uani 1 1 d . .
H11 H -0.3026 0.8048 0.2244 0.058 Uiso 1 1 calc R U
C12 C -0.2574(4) 0.7078(3) 0.2198(3) 0.0402(14) Uani 1 1 d . .
H12 H -0.2550 0.7094 0.1792 0.048 Uiso 1 1 calc R U
C13 C -0.2322(4) 0.6466(2) 0.2526(2) 0.0276(11) Uani 1 1 d . .
C14 C -0.2227(4) 0.4581(2) 0.1504(2) 0.0339(12) Uani 1 1 d . .
H14A H -0.1575 0.4351 0.1735 0.051 Uiso 1 1 calc R U
H14B H -0.2343 0.4461 0.1084 0.051 Uiso 1 1 calc R U
H14C H -0.2859 0.4442 0.1648 0.051 Uiso 1 1 calc R U
C15 C -0.3246(4) 0.5890(3) 0.1051(2) 0.0431(14) Uani 1 1 d . .
H15A H -0.3903 0.5811 0.1193 0.065 Uiso 1 1 calc R U
H15B H -0.3327 0.5674 0.0662 0.065 Uiso 1 1 calc R U
H15C H -0.3137 0.6377 0.1015 0.065 Uiso 1 1 calc R U
C16 C -0.0803(4) 0.5775(2) 0.13351(19) 0.0242(10) Uani 1 1 d . .
C17 C -0.0336(4) 0.5360(2) 0.0961(2) 0.0268(11) Uani 1 1 d . .
H17A H -0.0607 0.4884 0.0891 0.032 Uiso 1 1 calc R U
C18 C 0.0473(4) 0.5563(2) 0.06958(19) 0.0249(10) Uani 1 1 d . .
H18A H 0.0755 0.5238 0.0438 0.030 Uiso 1 1 calc R U
C19 C -0.0406(4) 0.6451(2) 0.14176(19) 0.0236(10) Uani 1 1 d . .
H19A H -0.0700 0.6749 0.1690 0.028 Uiso 1 1 calc R U
C20 C 0.0382(4) 0.6717(2) 0.1167(2) 0.0250(10) Uani 1 1 d . .
H20A H 0.0636 0.7192 0.1263 0.030 Uiso 1 1 calc R U
C21 C 0.1900(5) 0.7275(3) 0.0424(2) 0.0389(13) Uani 1 1 d . .
H21A H 0.2679 0.7313 0.0424 0.047 Uiso 1 1 calc R U
H21B H 0.1802 0.7481 0.0796 0.047 Uiso 1 1 calc R U
C22 C 0.1237(6) 0.7664(3) -0.0096(2) 0.0562(18) Uani 1 1 d . .
H22A H 0.1360 0.7479 -0.0465 0.084 Uiso 1 1 calc R U
H22B H 0.1454 0.8141 -0.0060 0.084 Uiso 1 1 calc R U
H22C H 0.0463 0.7627 -0.0101 0.084 Uiso 1 1 calc R U
C23 C 0.2092(5) 0.6142(3) 0.0031(2) 0.0401(13) Uani 1 1 d . .
H23A H 0.2227 0.6425 -0.0296 0.048 Uiso 1 1 calc R U
H23B H 0.1573 0.5782 -0.0148 0.048 Uiso 1 1 calc R U
C24 C 0.3149(6) 0.5821(3) 0.0358(3) 0.0605(19) Uani 1 1 d . .
H24A H 0.3668 0.6175 0.0535 0.091 Uiso 1 1 calc R U
H24B H 0.3449 0.5554 0.0079 0.091 Uiso 1 1 calc R U
H24C H 0.3016 0.5525 0.0672 0.091 Uiso 1 1 calc R U
C25 C 0.2178(4) 0.4456(2) 0.2641(2) 0.0259(10) Uani 1 1 d . .
C26 C 0.3205(4) 0.4702(2) 0.2551(2) 0.0228(10) Uani 1 1 d . .
C27 C 0.4138(4) 0.4961(2) 0.2962(2) 0.0288(11) Uani 1 1 d . .
H27 H 0.4125 0.5032 0.3365 0.035 Uiso 1 1 calc R U
C28 C 0.5054(4) 0.5107(3) 0.2773(2) 0.0343(13) Uani 1 1 d . .
H28 H 0.5685 0.5259 0.3055 0.041 Uiso 1 1 calc R U
C29 C 0.5089(4) 0.5038(3) 0.2174(2) 0.0363(13) Uani 1 1 d . .
H29 H 0.5726 0.5162 0.2052 0.044 Uiso 1 1 calc R U
C30 C 0.4200(4) 0.4791(2) 0.1768(2) 0.0302(11) Uani 1 1 d . .
H30 H 0.4222 0.4737 0.1365 0.036 Uiso 1 1 calc R U
C31 C 0.3254(4) 0.4619(2) 0.1951(2) 0.0242(10) Uani 1 1 d . .
C32 C 0.2258(4) 0.4286(2) 0.1646(2) 0.0266(11) Uani 1 1 d . .
C33 C 0.1906(4) 0.4041(2) 0.1056(2) 0.0322(12) Uani 1 1 d . .
H33 H 0.2329 0.4114 0.0775 0.039 Uiso 1 1 calc R U
C34 C 0.0945(5) 0.3699(3) 0.0902(3) 0.0438(15) Uani 1 1 d . .
H34 H 0.0700 0.3527 0.0509 0.053 Uiso 1 1 calc R U
C35 C 0.0315(5) 0.3596(3) 0.1309(3) 0.0394(14) Uani 1 1 d . .
H35 H -0.0353 0.3358 0.1187 0.047 Uiso 1 1 calc R U
C36 C 0.0631(4) 0.3827(2) 0.1876(2) 0.0321(12) Uani 1 1 d . .
H36 H 0.0179 0.3755 0.2142 0.039 Uiso 1 1 calc R U
C37 C 0.1628(4) 0.4173(2) 0.2071(2) 0.0247(10) Uani 1 1 d . .
C38 C 0.0714(5) 0.3723(3) 0.3341(3) 0.0466(16) Uani 1 1 d . .
H38A H 0.0040 0.3908 0.3090 0.070 Uiso 1 1 calc R U
H38B H 0.0619 0.3645 0.3742 0.070 Uiso 1 1 calc R U
H38C H 0.0888 0.3295 0.3173 0.070 Uiso 1 1 calc R U
C39 C 0.3054(5) 0.3955(3) 0.3889(3) 0.0521(17) Uani 1 1 d . .
H39A H 0.3292 0.3559 0.3700 0.078 Uiso 1 1 calc R U
H39B H 0.2863 0.3817 0.4257 0.078 Uiso 1 1 calc R U
H39C H 0.3643 0.4288 0.3982 0.078 Uiso 1 1 calc R U
C40 C 0.1521(4) 0.5140(2) 0.3729(2) 0.0254(10) Uani 1 1 d . .
C41 C 0.0782(4) 0.5160(3) 0.4099(2) 0.0321(12) Uani 1 1 d . .
H41A H 0.0340 0.4745 0.4119 0.039 Uiso 1 1 calc R U
C42 C 0.0625(4) 0.5715(3) 0.4432(2) 0.0321(12) Uani 1 1 d . .
H42A H 0.0080 0.5690 0.4679 0.039 Uiso 1 1 calc R U
C43 C 0.2152(4) 0.5740(2) 0.37141(19) 0.0259(11) Uani 1 1 d . .
H43A H 0.2667 0.5741 0.3449 0.031 Uiso 1 1 calc R U
C44 C 0.2074(4) 0.6324(2) 0.4029(2) 0.0258(11) Uani 1 1 d . .
H44A H 0.2520 0.6728 0.3981 0.031 Uiso 1 1 calc R U
C45 C 0.0616(5) 0.6922(4) 0.5263(3) 0.0641(12) Uani 1 1 d . U
H45A H 0.0492 0.6452 0.5378 0.077 Uiso 1 1 calc R U
H45B H 0.0993 0.7168 0.5626 0.077 Uiso 1 1 calc R U
C46 C -0.0434(6) 0.7246(4) 0.5009(3) 0.0879(19) Uani 1 1 d . U
H46A H -0.0314 0.7682 0.4834 0.132 Uiso 1 1 calc R U
H46B H -0.0819 0.7319 0.5323 0.132 Uiso 1 1 calc R U
H46C H -0.0872 0.6954 0.4701 0.132 Uiso 1 1 calc R U
C47 C 0.2039(5) 0.7496(4) 0.4893(3) 0.0627(12) Uani 1 1 d . U
H47A H 0.1672 0.7901 0.5003 0.075 Uiso 1 1 calc R U
H47B H 0.2198 0.7584 0.4502 0.075 Uiso 1 1 calc R U
C48 C 0.3106(6) 0.7380(4) 0.5357(3) 0.0824(18) Uani 1 1 d . U
H48A H 0.2951 0.7280 0.5742 0.124 Uiso 1 1 calc R U
H48B H 0.3557 0.7788 0.5392 0.124 Uiso 1 1 calc R U
H48C H 0.3496 0.6999 0.5235 0.124 Uiso 1 1 calc R U
C49 C 0.1688(5) 0.7140(3) 0.2657(2) 0.0417(15) Uani 1 1 d . .
H49 H 0.2003 0.7579 0.2702 0.050 Uiso 1 1 calc R U
C50 C 0.0150(7) 0.7693(3) 0.2871(3) 0.0662(12) Uani 1 1 d D U
H50 H -0.0589 0.7498 0.2841 0.079 Uiso 1 1 calc R U
C51 C -0.0112(6) 0.8159(3) 0.2349(3) 0.0588(15) Uani 1 1 d . U
H51A H -0.0661 0.8487 0.2401 0.088 Uiso 1 1 calc R U
H51B H -0.0396 0.7896 0.1986 0.088 Uiso 1 1 calc R U
H51C H 0.0548 0.8399 0.2317 0.088 Uiso 1 1 calc R U
C52 C 0.0361(7) 0.7957(3) 0.3458(3) 0.0797(18) Uani 1 1 d D U
H52A H 0.0860 0.7733 0.3772 0.096 Uiso 1 1 calc R U
H52B H 0.0003 0.8356 0.3536 0.096 Uiso 1 1 calc R U
C53 C 0.3326(5) 0.6883(5) 0.2427(3) 0.085(3) Uani 1 1 d . .
H53 H 0.3224 0.7381 0.2362 0.102 Uiso 1 1 calc R U
C54 C 0.4162(5) 0.6844(3) 0.3019(3) 0.0520(17) Uani 1 1 d . .
H54A H 0.4199 0.6380 0.3170 0.078 Uiso 1 1 calc R U
H54B H 0.3950 0.7150 0.3304 0.078 Uiso 1 1 calc R U
H54C H 0.4877 0.6978 0.2965 0.078 Uiso 1 1 calc R U
C55 C 0.3626(6) 0.6673(5) 0.1929(3) 0.086(3) Uani 1 1 d . .
H55A H 0.3775 0.6186 0.1955 0.130 Uiso 1 1 calc R U
H55B H 0.4282 0.6917 0.1895 0.130 Uiso 1 1 calc R U
H55C H 0.3035 0.6766 0.1578 0.130 Uiso 1 1 calc R U
C57 C 0.4676(5) 0.5593(4) 0.4699(3) 0.0609(19) Uani 1 1 d . .
H57 H 0.4449 0.6003 0.4492 0.073 Uiso 1 1 calc R U
C58 C 0.5541(5) 0.5233(4) 0.4587(3) 0.0578(19) Uani 1 1 d . .
H58 H 0.5913 0.5392 0.4304 0.069 Uiso 1 1 calc R U
C56 C 0.4147(5) 0.5358(4) 0.5108(3) 0.065(2) Uani 1 1 d . .
H56 H 0.3554 0.5608 0.5182 0.078 Uiso 1 1 calc R U
H1M H 0.047(4) 0.550(2) 0.2556(19) 0.027(13) Uiso 1 1 d . .

loop_
_atom_site_aniso_label
_atom_site_aniso_U_11
_atom_site_aniso_U_22
_atom_site_aniso_U_33
_atom_site_aniso_U_23
_atom_site_aniso_U_13
_atom_site_aniso_U_12
La1 0.01710(13) 0.03023(16) 0.02426(14) -0.00298(12) 0.00323(10) 0.00175(12)
La2 0.01871(13) 0.02502(14) 0.02370(14) 0.00351(12) 0.00464(10) 0.00105(12)
N1 0.048(3) 0.028(2) 0.028(2) -0.0068(18) 0.018(2) -0.010(2)
N2 0.045(2) 0.083(3) 0.051(2) -0.028(2) 0.0236(17) -0.0060(19)
N3 0.081(3) 0.041(2) 0.042(2) 0.0095(19) 0.019(2) 0.027(2)
N4 0.031(3) 0.060(3) 0.028(2) -0.004(2) 0.0066(19) -0.019(2)
Si1 0.0189(6) 0.0267(7) 0.0244(7) 0.0029(6) 0.0014(5) -0.0026(6)
Si2 0.0291(8) 0.0250(7) 0.0342(8) 0.0092(6) 0.0082(6) 0.0041(6)
B1 0.025(3) 0.025(3) 0.019(3) 0.000(2) 0.002(2) -0.003(2)
B2 0.022(3) 0.044(4) 0.025(3) -0.003(3) 0.001(2) 0.003(3)
C1 0.019(2) 0.020(2) 0.030(3) 0.0016(19) 0.0043(19) -0.0012(19)
C2 0.017(2) 0.029(3) 0.028(3) 0.000(2) 0.0047(19) 0.000(2)
C3 0.030(3) 0.031(3) 0.029(3) 0.004(2) 0.004(2) -0.005(2)
C4 0.038(3) 0.039(3) 0.039(3) 0.010(3) 0.009(2) -0.011(3)
C5 0.028(3) 0.063(4) 0.039(3) 0.013(3) 0.011(2) -0.012(3)
C6 0.021(3) 0.057(4) 0.036(3) -0.005(3) 0.013(2) -0.005(3)
C7 0.017(2) 0.038(3) 0.033(3) -0.004(2) 0.010(2) -0.002(2)
C8 0.017(2) 0.033(3) 0.049(3) -0.009(2) 0.008(2) -0.001(2)
C9 0.031(3) 0.050(4) 0.069(4) -0.022(3) 0.023(3) 0.002(3)
C10 0.038(4) 0.045(4) 0.093(6) -0.020(4) 0.025(4) 0.011(3)
C11 0.028(3) 0.023(3) 0.092(5) 0.009(3) 0.009(3) 0.010(2)
C12 0.032(3) 0.033(3) 0.053(4) 0.006(3) 0.005(3) 0.006(3)
C13 0.015(2) 0.021(3) 0.045(3) -0.004(2) 0.003(2) 0.0010(19)
C14 0.032(3) 0.037(3) 0.032(3) -0.005(2) 0.006(2) -0.010(2)
C15 0.024(3) 0.062(4) 0.038(3) 0.009(3) -0.003(2) 0.000(3)
C16 0.025(3) 0.026(3) 0.019(2) 0.0015(19) -0.0008(18) 0.001(2)
C17 0.030(3) 0.025(2) 0.023(3) 0.0002(19) 0.002(2) -0.001(2)
C18 0.029(3) 0.027(3) 0.019(2) -0.003(2) 0.0047(19) -0.002(2)
C19 0.025(3) 0.025(3) 0.018(2) 0.0032(19) 0.0006(19) 0.003(2)
C20 0.027(3) 0.018(2) 0.029(3) 0.0043(19) 0.006(2) -0.004(2)
C21 0.043(3) 0.044(3) 0.034(3) -0.010(3) 0.018(3) -0.017(3)
C22 0.090(5) 0.038(3) 0.040(4) 0.004(3) 0.015(3) -0.015(4)
C23 0.048(4) 0.048(3) 0.031(3) -0.007(3) 0.021(3) -0.008(3)
C24 0.058(5) 0.066(5) 0.056(4) -0.002(3) 0.013(3) 0.017(4)
C25 0.020(2) 0.020(2) 0.036(3) 0.004(2) 0.0036(19) 0.006(2)
C26 0.018(2) 0.024(2) 0.025(2) 0.0015(19) 0.0026(18) 0.0071(19)
C27 0.023(3) 0.033(3) 0.029(3) -0.003(2) 0.003(2) 0.003(2)
C28 0.015(2) 0.034(3) 0.050(3) -0.007(2) -0.001(2) 0.001(2)
C29 0.017(3) 0.046(3) 0.047(3) -0.001(3) 0.012(2) 0.004(2)
C30 0.025(3) 0.033(3) 0.035(3) 0.001(2) 0.013(2) 0.006(2)
C31 0.022(2) 0.020(2) 0.029(3) -0.0029(19) 0.0023(19) 0.0050(19)
C32 0.023(2) 0.024(3) 0.031(3) -0.005(2) 0.002(2) 0.006(2)
C33 0.038(3) 0.023(3) 0.031(3) -0.006(2) 0.001(2) 0.006(2)
C34 0.050(4) 0.032(3) 0.040(3) -0.020(2) -0.008(3) 0.004(3)
C35 0.029(3) 0.026(3) 0.054(4) -0.007(3) -0.008(3) -0.002(2)
C36 0.021(3) 0.023(3) 0.047(3) 0.004(2) -0.002(2) -0.002(2)
C37 0.014(2) 0.021(2) 0.035(3) -0.003(2) -0.0012(19) 0.0030(18)
C38 0.060(4) 0.029(3) 0.060(4) -0.001(3) 0.032(3) -0.009(3)
C39 0.055(4) 0.051(4) 0.049(4) 0.025(3) 0.010(3) 0.016(3)
C40 0.020(2) 0.031(3) 0.023(2) 0.006(2) 0.0007(19) 0.002(2)
C41 0.028(3) 0.041(3) 0.025(3) 0.005(2) 0.002(2) -0.008(2)
C42 0.024(3) 0.051(4) 0.024(3) 0.006(2) 0.011(2) 0.003(2)
C43 0.020(2) 0.038(3) 0.019(2) 0.005(2) 0.0021(18) -0.001(2)
C44 0.020(2) 0.033(3) 0.023(2) -0.001(2) 0.0024(19) -0.006(2)
C45 0.051(2) 0.090(3) 0.058(3) -0.021(2) 0.025(2) 0.001(2)
C46 0.072(4) 0.115(4) 0.085(4) -0.001(3) 0.034(3) 0.018(3)
C47 0.050(2) 0.087(3) 0.055(2) -0.032(2) 0.020(2) -0.011(2)
C48 0.065(4) 0.108(4) 0.069(3) -0.039(3) 0.004(3) -0.017(3)
C49 0.066(4) 0.027(3) 0.031(3) -0.008(2) 0.011(3) -0.019(3)
C50 0.094(3) 0.050(2) 0.052(2) 0.0084(19) 0.014(2) 0.029(2)
C51 0.087(4) 0.034(3) 0.054(3) 0.008(2) 0.015(3) 0.017(3)
C52 0.118(4) 0.060(3) 0.062(3) 0.006(3) 0.023(3) 0.039(3)
C53 0.036(4) 0.171(9) 0.051(5) -0.011(5) 0.015(3) -0.037(5)
C54 0.034(3) 0.072(5) 0.050(4) -0.019(3) 0.011(3) -0.019(3)
C55 0.052(5) 0.158(9) 0.057(5) -0.009(5) 0.029(4) -0.010(5)
C57 0.027(3) 0.095(6) 0.055(4) 0.005(4) -0.001(3) -0.007(4)
C58 0.033(3) 0.107(6) 0.033(3) 0.004(4) 0.007(3) -0.005(4)
C56 0.028(3) 0.108(6) 0.059(5) -0.004(4) 0.011(3) 0.007(4)

loop_
_atom_type_symbol
_atom_type_description
_atom_type_scat_dispersion_real
_atom_type_scat_dispersion_imag
_atom_type_scat_source
C C 0.0033 0.0016 'International Tables Vol C Tables 4.2.6.8 and 6.1.1.4'
H H 0.0000 0.0000 'International Tables Vol C Tables 4.2.6.8 and 6.1.1.4'
N N 0.0061 0.0033 'International Tables Vol C Tables 4.2.6.8 and 6.1.1.4'
B B 0.0013 0.0007 'International Tables Vol C Tables 4.2.6.8 and 6.1.1.4'
Si Si 0.0817 0.0704 'International Tables Vol C Tables 4.2.6.8 and 6.1.1.4'
La La -0.2871 2.4523 'International Tables Vol C Tables 4.2.6.8 and 6.1.1.4'

loop_
_geom_angle_atom_site_label_1
_geom_angle_atom_site_label_2
_geom_angle_atom_site_label_3
_geom_angle
_geom_angle_site_symmetry_1
_geom_angle_site_symmetry_3
N3 La1 C41 133.36(17) . .
N3 La1 C2 135.06(16) . .
C41 La1 C2 90.69(14) . .
N3 La1 C40 111.84(16) . .
C41 La1 C40 28.96(14) . .
C2 La1 C40 104.91(14) . .
N3 La1 C1 105.87(16) . .
C41 La1 C1 118.26(14) . .
C2 La1 C1 29.49(13) . .
C40 La1 C1 123.91(13) . .
N3 La1 C7 135.27(16) . .
C41 La1 C7 87.87(15) . .
C2 La1 C7 29.48(13) . .
C40 La1 C7 112.74(14) . .
C1 La1 C7 49.18(14) . .
N3 La1 C43 84.45(16) . .
C41 La1 C43 50.39(14) . .
C2 La1 C43 133.83(13) . .
C40 La1 C43 29.10(13) . .
C1 La1 C43 146.62(13) . .
C7 La1 C43 138.21(14) . .
N3 La1 C42 123.41(16) . .
C41 La1 C42 28.04(14) . .
C2 La1 C42 99.52(14) . .
C40 La1 C42 51.28(14) . .
C1 La1 C42 128.75(14) . .
C7 La1 C42 83.37(14) . .
C43 La1 C42 59.20(13) . .
N3 La1 C44 75.38(16) . .
C41 La1 C44 59.19(14) . .
C2 La1 C44 149.55(13) . .
C40 La1 C44 50.98(13) . .
C1 La1 C44 174.04(13) . .
C7 La1 C44 133.75(13) . .
C43 La1 C44 27.43(13) . .
C42 La1 C44 51.97(14) . .
N3 La1 C8 107.02(16) . .
C41 La1 C8 113.18(15) . .
C2 La1 C8 46.96(13) . .
C40 La1 C8 140.39(14) . .
C1 La1 C8 48.05(14) . .
C7 La1 C8 28.37(14) . .
C43 La1 C8 159.10(14) . .
C42 La1 C8 100.17(15) . .
C44 La1 C8 137.51(14) . .
N3 La1 C13 92.82(16) . .
C41 La1 C13 133.41(14) . .
C2 La1 C13 46.06(13) . .
C40 La1 C13 150.52(13) . .
C1 La1 C13 28.59(12) . .
C7 La1 C13 46.42(14) . .
C43 La1 C13 172.95(14) . .
C42 La1 C13 127.30(14) . .
C44 La1 C13 157.17(13) . .
C8 La1 C13 27.83(13) . .
N3 La1 B2 93.69(17) . .
C41 La1 B2 50.87(16) . .
C2 La1 B2 127.46(15) . .
C40 La1 B2 60.28(15) . .
C1 La1 B2 154.20(15) . .
C7 La1 B2 105.02(15) . .
C43 La1 B2 50.17(14) . .
C42 La1 B2 29.79(15) . .
C44 La1 B2 29.27(14) . .
C8 La1 B2 110.52(15) . .
C13 La1 B2 136.68(15) . .
N3 La1 H1M 85.3(12) . .
C41 La1 H1M 90.4(11) . .
C2 La1 H1M 86.2(12) . .
C40 La1 H1M 66.8(11) . .
C1 La1 H1M 76.9(12) . .
C7 La1 H1M 115.6(12) . .
C43 La1 H1M 72.4(12) . .
C42 La1 H1M 117.3(11) . .
C44 La1 H1M 97.5(12) . .
C8 La1 H1M 124.9(12) . .
C13 La1 H1M 100.9(12) . .
B2 La1 H1M 122.3(12) . .
N4 La2 C25 110.25(14) . .
N4 La2 C17 133.11(15) . .
C25 La2 C17 114.63(14) . .
N4 La2 C37 139.49(14) . .
C25 La2 C37 29.76(13) . .
C17 La2 C37 86.93(13) . .
N4 La2 C18 123.11(14) . .
C25 La2 C18 124.46(14) . .
C17 La2 C18 28.05(13) . .
C37 La2 C18 94.90(13) . .
N4 La2 C16 111.82(14) . .
C25 La2 C16 121.92(13) . .
C17 La2 C16 28.89(13) . .
C37 La2 C16 102.51(13) . .
C18 La2 C16 51.31(14) . .
N4 La2 C19 84.91(14) . .
C25 La2 C19 145.96(14) . .
C17 La2 C19 49.80(13) . .
C37 La2 C19 131.02(13) . .
C18 La2 C19 58.98(13) . .
C16 La2 C19 28.51(12) . .
N4 La2 C26 95.63(14) . .
C25 La2 C26 29.21(13) . .
C17 La2 C26 130.65(13) . .
C37 La2 C26 46.75(13) . .
C18 La2 C26 124.35(13) . .
C16 La2 C26 148.89(13) . .
C19 La2 C26 174.68(13) . .
N4 La2 C32 136.94(15) . .
C25 La2 C32 48.50(14) . .
C17 La2 C32 85.41(13) . .
C37 La2 C32 28.59(13) . .
C18 La2 C32 80.23(13) . .
C16 La2 C32 110.74(13) . .
C19 La2 C32 135.10(13) . .
C26 La2 C32 46.25(13) . .
N4 La2 C20 75.50(14) . .
C25 La2 C20 172.21(13) . .
C17 La2 C20 58.65(13) . .
C37 La2 C20 144.99(13) . .
C18 La2 C20 51.90(13) . .
C16 La2 C20 50.30(13) . .
C19 La2 C20 27.12(12) . .
C26 La2 C20 157.94(13) . .
C32 La2 C20 130.75(13) . .
N4 La2 C31 108.75(14) . .
C25 La2 C31 47.96(14) . .
C17 La2 C31 110.89(13) . .
C37 La2 C31 46.72(13) . .
C18 La2 C31 97.59(13) . .
C16 La2 C31 138.26(13) . .
C19 La2 C31 156.43(13) . .
C26 La2 C31 27.68(12) . .
C32 La2 C31 28.20(12) . .
C20 La2 C31 136.26(13) . .
N4 La2 B1 93.28(14) . .
C25 La2 B1 150.60(14) . .
C17 La2 B1 50.74(14) . .
C37 La2 B1 123.02(14) . .
C18 La2 B1 29.88(13) . .
C16 La2 B1 60.05(14) . .
C19 La2 B1 49.97(14) . .
C26 La2 B1 135.16(14) . .
C32 La2 B1 102.21(14) . .
C20 La2 B1 29.28(14) . .
C31 La2 B1 108.67(14) . .
N4 La2 H1M 88.1(12) . .
C25 La2 H1M 72.6(12) . .
C17 La2 H1M 92.6(12) . .
C37 La2 H1M 83.4(12) . .
C18 La2 H1M 120.2(12) . .
C16 La2 H1M 70.7(12) . .
C19 La2 H1M 77.8(12) . .
C26 La2 H1M 96.9(12) . .
C32 La2 H1M 112.0(12) . .
C20 La2 H1M 102.9(12) . .
C31 La2 H1M 120.6(12) . .
B1 La2 H1M 127.3(12) . .
B1 N1 C23 123.5(4) . .
B1 N1 C21 122.2(4) . .
C23 N1 C21 114.3(4) . .
B2 N2 C47 123.4(5) . .
B2 N2 C45 122.2(6) . .
C47 N2 C45 114.1(5) . .
C49 N3 C50 117.2(6) . .
C49 N3 La1 131.6(4) . .
C50 N3 La1 108.0(4) . .
C49 N4 C53 112.2(6) . .
C49 N4 La2 125.8(4) . .
C53 N4 La2 118.7(4) . .
C1 Si1 C15 109.5(2) . .
C1 Si1 C14 111.6(2) . .
C15 Si1 C14 104.6(3) . .
C1 Si1 C16 114.8(2) . .
C15 Si1 C16 106.8(2) . .
C14 Si1 C16 108.9(2) . .
C39 Si2 C38 105.6(3) . .
C39 Si2 C25 107.7(3) . .
C38 Si2 C25 112.6(2) . .
C39 Si2 C40 107.3(3) . .
C38 Si2 C40 108.7(2) . .
C25 Si2 C40 114.4(2) . .
N1 B1 C20 124.7(4) . .
N1 B1 C18 123.0(5) . .
C20 B1 C18 112.1(4) . .
N1 B1 La2 125.4(3) . .
C20 B1 La2 71.3(3) . .
C18 B1 La2 67.3(2) . .
N2 B2 C44 123.3(5) . .
N2 B2 C42 124.0(5) . .
C44 B2 C42 112.7(5) . .
N2 B2 La1 127.1(4) . .
C44 B2 La1 70.7(3) . .
C42 B2 La1 68.2(3) . .
C2 C1 C13 103.9(4) . .
C2 C1 Si1 128.5(4) . .
C13 C1 Si1 126.0(4) . .
C2 C1 La1 74.3(3) . .
C13 C1 La1 80.9(3) . .
Si1 C1 La1 121.2(2) . .
C3 C2 C1 132.4(5) . .
C3 C2 C7 117.1(4) . .
C1 C2 C7 110.5(4) . .
C3 C2 La1 112.9(3) . .
C1 C2 La1 76.2(3) . .
C7 C2 La1 76.5(3) . .
C4 C3 C2 119.9(5) . .
C4 C3 H3 120.0 . .
C2 C3 H3 120.0 . .
C3 C4 C5 122.3(5) . .
C3 C4 H4 118.9 . .
C5 C4 H4 118.9 . .
C6 C5 C4 119.6(5) . .
C6 C5 H5 120.2 . .
C4 C5 H5 120.2 . .
C5 C6 C7 120.3(5) . .
C5 C6 H6 119.8 . .
C7 C6 H6 119.8 . .
C6 C7 C8 132.2(5) . .
C6 C7 C2 120.8(5) . .
C8 C7 C2 106.9(4) . .
C6 C7 La1 114.6(3) . .
C8 C7 La1 80.0(3) . .
C2 C7 La1 74.0(3) . .
C9 C8 C7 131.1(5) . .
C9 C8 C13 121.4(5) . .
C7 C8 C13 107.4(4) . .
C9 C8 La1 121.1(3) . .
C7 C8 La1 71.6(3) . .
C13 C8 La1 76.8(3) . .
C10 C9 C8 119.1(6) . .
C10 C9 H9 120.4 . .
C8 C9 H9 120.4 . .
C9 C10 C11 120.3(5) . .
C9 C10 H10 119.8 . .
C11 C10 H10 119.8 . .
C12 C11 C10 122.1(5) . .
C12 C11 H11 119.0 . .
C10 C11 H11 119.0 . .
C11 C12 C13 119.9(6) . .
C11 C12 H12 120.1 . .
C13 C12 H12 120.1 . .
C12 C13 C8 117.2(4) . .
C12 C13 C1 131.9(5) . .
C8 C13 C1 110.9(4) . .
C12 C13 La1 122.6(3) . .
C8 C13 La1 75.4(3) . .
C1 C13 La1 70.6(2) . .
Si1 C14 H14A 109.5 . .
Si1 C14 H14B 109.5 . .
H14A C14 H14B 109.5 . .
Si1 C14 H14C 109.5 . .
H14A C14 H14C 109.5 . .
H14B C14 H14C 109.5 . .
Si1 C15 H15A 109.5 . .
Si1 C15 H15B 109.5 . .
H15A C15 H15B 109.5 . .
Si1 C15 H15C 109.5 . .
H15A C15 H15C 109.5 . .
H15B C15 H15C 109.5 . .
C19 C16 C17 116.0(4) . .
C19 C16 Si1 120.3(4) . .
C17 C16 Si1 122.8(4) . .
C19 C16 La2 76.8(3) . .
C17 C16 La2 73.7(3) . .
Si1 C16 La2 128.0(2) . .
C18 C17 C16 124.7(5) . .
C18 C17 La2 77.0(3) . .
C16 C17 La2 77.4(3) . .
C18 C17 H17A 117.7 . .
C16 C17 H17A 117.7 . .
La2 C17 H17A 117.7 . .
C17 C18 B1 120.6(4) . .
C17 C18 La2 74.9(3) . .
B1 C18 La2 82.8(3) . .
C17 C18 H18A 119.5 . .
B1 C18 H18A 119.5 . .
La2 C18 H18A 119.5 . .
C20 C19 C16 124.7(5) . .
C20 C19 La2 78.6(3) . .
C16 C19 La2 74.6(3) . .
C20 C19 H19A 117.6 . .
C16 C19 H19A 117.6 . .
La2 C19 H19A 117.6 . .
C19 C20 B1 121.0(4) . .
C19 C20 La2 74.3(3) . .
B1 C20 La2 79.4(3) . .
C19 C20 H20A 119.5 . .
B1 C20 H20A 119.5 . .
La2 C20 H20A 119.5 . .
N1 C21 C22 113.0(4) . .
N1 C21 H21A 109.0 . .
C22 C21 H21A 109.0 . .
N1 C21 H21B 109.0 . .
C22 C21 H21B 109.0 . .
H21A C21 H21B 107.8 . .
C21 C22 H22A 109.5 . .
C21 C22 H22B 109.5 . .
H22A C22 H22B 109.5 . .
C21 C22 H22C 109.5 . .
H22A C22 H22C 109.5 . .
H22B C22 H22C 109.5 . .
N1 C23 C24 112.8(5) . .
N1 C23 H23A 109.0 . .
C24 C23 H23A 109.0 . .
N1 C23 H23B 109.0 . .
C24 C23 H23B 109.0 . .
H23A C23 H23B 107.8 . .
C23 C24 H24A 109.5 . .
C23 C24 H24B 109.5 . .
H24A C24 H24B 109.5 . .
C23 C24 H24C 109.5 . .
H24A C24 H24C 109.5 . .
H24B C24 H24C 109.5 . .
C26 C25 C37 104.2(4) . .
C26 C25 Si2 125.6(3) . .
C37 C25 Si2 128.3(4) . .
C26 C25 La2 80.1(3) . .
C37 C25 La2 76.4(3) . .
Si2 C25 La2 120.9(2) . .
C31 C26 C27 118.2(4) . .
C31 C26 C25 110.9(4) . .
C27 C26 C25 130.8(4) . .
C31 C26 La2 78.8(2) . .
C27 C26 La2 121.1(3) . .
C25 C26 La2 70.7(2) . .
C28 C27 C26 119.6(5) . .
C28 C27 H27 120.2 . .
C26 C27 H27 120.2 . .
C27 C28 C29 121.9(5) . .
C27 C28 H28 119.0 . .
C29 C28 H28 119.0 . .
C30 C29 C28 119.7(5) . .
C30 C29 H29 120.2 . .
C28 C29 H29 120.2 . .
C29 C30 C31 119.8(5) . .
C29 C30 H30 120.1 . .
C31 C30 H30 120.1 . .
C30 C31 C26 120.8(4) . .
C30 C31 C32 131.9(5) . .
C26 C31 C32 107.0(4) . .
C30 C31 La2 123.1(3) . .
C26 C31 La2 73.5(2) . .
C32 C31 La2 73.6(3) . .
C33 C32 C37 121.0(5) . .
C33 C32 C31 131.3(5) . .
C37 C32 C31 107.5(4) . .
C33 C32 La2 118.8(3) . .
C37 C32 La2 71.9(3) . .
C31 C32 La2 78.2(3) . .
C34 C33 C32 118.3(5) . .
C34 C33 H33 120.8 . .
C32 C33 H33 120.8 . .
C33 C34 C35 121.1(5) . .
C33 C34 H34 119.5 . .
C35 C34 H34 119.5 . .
C36 C35 C34 121.8(5) . .
C36 C35 H35 119.1 . .
C34 C35 H35 119.1 . .
C35 C36 C37 120.3(5) . .
C35 C36 H36 119.9 . .
C37 C36 H36 119.9 . .
C36 C37 C32 117.4(4) . .
C36 C37 C25 132.4(5) . .
C32 C37 C25 110.2(4) . .
C36 C37 La2 113.9(3) . .
C32 C37 La2 79.5(3) . .
C25 C37 La2 73.9(3) . .
Si2 C38 H38A 109.5 . .
Si2 C38 H38B 109.5 . .
H38A C38 H38B 109.5 . .
Si2 C38 H38C 109.5 . .
H38A C38 H38C 109.5 . .
H38B C38 H38C 109.5 . .
Si2 C39 H39A 109.5 . .
Si2 C39 H39B 109.5 . .
H39A C39 H39B 109.5 . .
Si2 C39 H39C 109.5 . .
H39A C39 H39C 109.5 . .
H39B C39 H39C 109.5 . .
C41 C40 C43 116.5(4) . .
C41 C40 Si2 122.3(4) . .
C43 C40 Si2 120.4(4) . .
C41 C40 La1 74.8(3) . .
C43 C40 La1 76.7(3) . .
Si2 C40 La1 126.5(2) . .
C42 C41 C40 124.5(5) . .
C42 C41 La1 78.4(3) . .
C40 C41 La1 76.2(3) . .
C42 C41 H41A 117.8 . .
C40 C41 H41A 117.8 . .
La1 C41 H41A 117.8 . .
C41 C42 B2 120.6(5) . .
C41 C42 La1 73.5(3) . .
B2 C42 La1 82.0(3) . .
C41 C42 H42A 119.6 . .
B2 C42 H42A 119.6 . .
La1 C42 H42A 119.6 . .
C44 C43 C40 124.5(5) . .
C44 C43 La1 79.3(3) . .
C40 C43 La1 74.2(3) . .
C44 C43 H43A 117.8 . .
C40 C43 H43A 117.8 . .
La1 C43 H43A 117.8 . .
C43 C44 B2 120.7(5) . .
C43 C44 La1 73.3(3) . .
B2 C44 La1 80.0(3) . .
C43 C44 H44A 119.6 . .
B2 C44 H44A 119.6 . .
La1 C44 H44A 119.6 . .
C46 C45 N2 111.7(6) . .
C46 C45 H45A 109.3 . .
N2 C45 H45A 109.3 . .
C46 C45 H45B 109.3 . .
N2 C45 H45B 109.3 . .
H45A C45 H45B 107.9 . .
C45 C46 H46A 109.5 . .
C45 C46 H46B 109.5 . .
H46A C46 H46B 109.5 . .
C45 C46 H46C 109.5 . .
H46A C46 H46C 109.5 . .
H46B C46 H46C 109.5 . .
N2 C47 C48 111.8(6) . .
N2 C47 H47A 109.2 . .
C48 C47 H47A 109.2 . .
N2 C47 H47B 109.2 . .
C48 C47 H47B 109.2 . .
H47A C47 H47B 107.9 . .
C47 C48 H48A 109.5 . .
C47 C48 H48B 109.5 . .
H48A C48 H48B 109.5 . .
C47 C48 H48C 109.5 . .
H48A C48 H48C 109.5 . .
H48B C48 H48C 109.5 . .
N3 C49 N4 125.0(5) . .
N3 C49 H49 117.5 . .
N4 C49 H49 117.5 . .
C52 C50 N3 117.4(5) . .
C52 C50 C51 120.3(6) . .
N3 C50 C51 114.7(5) . .
C52 C50 H50 99.3 . .
N3 C50 H50 99.3 . .
C51 C50 H50 99.3 . .
C50 C51 H51A 109.5 . .
C50 C51 H51B 109.5 . .
H51A C51 H51B 109.5 . .
C50 C51 H51C 109.5 . .
H51A C51 H51C 109.5 . .
H51B C51 H51C 109.5 . .
C50 C52 H52A 120.0 . .
C50 C52 H52B 120.0 . .
H52A C52 H52B 120.0 . .
C55 C53 N4 115.5(6) . .
C55 C53 C54 118.3(7) . .
N4 C53 C54 111.6(5) . .
C55 C53 H53 102.9 . .
N4 C53 H53 102.9 . .
C54 C53 H53 102.9 . .
C53 C54 H54A 109.5 . .
C53 C54 H54B 109.5 . .
H54A C54 H54B 109.5 . .
C53 C54 H54C 109.5 . .
H54A C54 H54C 109.5 . .
H54B C54 H54C 109.5 . .
C53 C55 H55A 109.5 . .
C53 C55 H55B 109.5 . .
H55A C55 H55B 109.5 . .
C53 C55 H55C 109.5 . .
H55A C55 H55C 109.5 . .
H55B C55 H55C 109.5 . .
C56 C57 C58 120.0(7) . .
C56 C57 H57 120.0 . .
C58 C57 H57 120.0 . .
C56 C58 C57 118.8(6) 3_666 .
C56 C58 H58 120.6 3_666 .
C57 C58 H58 120.6 . .
C57 C56 C58 121.2(7) . 3_666
C57 C56 H56 119.4 . .
C58 C56 H56 119.4 3_666 .

loop_
_geom_bond_atom_site_label_1
_geom_bond_atom_site_label_2
_geom_bond_distance
_geom_bond_site_symmetry_2
La1 N3 2.456(5) .
La1 C41 2.824(5) .
La1 C2 2.826(5) .
La1 C40 2.842(5) .
La1 C1 2.852(5) .
La1 C7 2.859(5) .
La1 C43 2.873(5) .
La1 C42 2.885(5) .
La1 C44 2.948(4) .
La1 C8 2.967(5) .
La1 C13 2.986(5) .
La1 B2 3.076(6) .
La1 H1M 2.16(4) .
La2 N4 2.511(5) .
La2 C25 2.806(4) .
La2 C17 2.829(5) .
La2 C37 2.839(5) .
La2 C18 2.855(4) .
La2 C16 2.877(5) .
La2 C19 2.905(4) .
La2 C26 2.929(4) .
La2 C32 2.936(4) .
La2 C20 2.958(4) .
La2 C31 2.997(5) .
La2 B1 3.070(5) .
La2 H1M 2.11(4) .
N1 B1 1.428(7) .
N1 C23 1.458(6) .
N1 C21 1.463(6) .
N2 B2 1.426(7) .
N2 C47 1.465(8) .
N2 C45 1.463(7) .
N3 C49 1.312(8) .
N3 C50 1.486(7) .
N4 C49 1.312(7) .
N4 C53 1.482(7) .
Si1 C1 1.855(5) .
Si1 C15 1.875(5) .
Si1 C14 1.875(5) .
Si1 C16 1.878(5) .
Si2 C39 1.856(6) .
Si2 C38 1.866(6) .
Si2 C25 1.867(5) .
Si2 C40 1.878(5) .
B1 C20 1.527(7) .
B1 C18 1.542(7) .
B2 C44 1.527(7) .
B2 C42 1.543(8) .
C1 C2 1.445(6) .
C1 C13 1.447(6) .
C2 C3 1.432(7) .
C2 C7 1.447(7) .
C3 C4 1.371(7) .
C3 H3 0.9500 .
C4 C5 1.405(8) .
C4 H4 0.9500 .
C5 C6 1.378(8) .
C5 H5 0.9500 .
C6 C7 1.400(7) .
C6 H6 0.9500 .
C7 C8 1.431(7) .
C8 C9 1.409(7) .
C8 C13 1.432(7) .
C9 C10 1.372(9) .
C9 H9 0.9500 .
C10 C11 1.394(9) .
C10 H10 0.9500 .
C11 C12 1.372(8) .
C11 H11 0.9500 .
C12 C13 1.424(7) .
C12 H12 0.9500 .
C14 H14A 0.9800 .
C14 H14B 0.9800 .
C14 H14C 0.9800 .
C15 H15A 0.9800 .
C15 H15B 0.9800 .
C15 H15C 0.9800 .
C16 C19 1.424(6) .
C16 C17 1.424(7) .
C17 C18 1.378(7) .
C17 H17A 1.0000 .
C18 H18A 1.0000 .
C19 C20 1.376(6) .
C19 H19A 1.0000 .
C20 H20A 1.0000 .
C21 C22 1.504(8) .
C21 H21A 0.9900 .
C21 H21B 0.9900 .
C22 H22A 0.9800 .
C22 H22B 0.9800 .
C22 H22C 0.9800 .
C23 C24 1.509(8) .
C23 H23A 0.9900 .
C23 H23B 0.9900 .
C24 H24A 0.9800 .
C24 H24B 0.9800 .
C24 H24C 0.9800 .
C25 C26 1.451(6) .
C25 C37 1.450(6) .
C26 C31 1.419(6) .
C26 C27 1.422(6) .
C27 C28 1.367(7) .
C27 H27 0.9500 .
C28 C29 1.408(7) .
C28 H28 0.9500 .
C29 C30 1.372(7) .
C29 H29 0.9500 .
C30 C31 1.407(7) .
C30 H30 0.9500 .
C31 C32 1.447(6) .
C32 C33 1.418(6) .
C32 C37 1.429(7) .
C33 C34 1.363(7) .
C33 H33 0.9500 .
C34 C35 1.392(8) .
C34 H34 0.9500 .
C35 C36 1.357(7) .
C35 H35 0.9500 .
C36 C37 1.411(6) .
C36 H36 0.9500 .
C38 H38A 0.9800 .
C38 H38B 0.9800 .
C38 H38C 0.9800 .
C39 H39A 0.9800 .
C39 H39B 0.9800 .
C39 H39C 0.9800 .
C40 C41 1.417(7) .
C40 C43 1.436(6) .
C41 C42 1.384(7) .
C41 H41A 1.0000 .
C42 H42A 1.0000 .
C43 C44 1.382(6) .
C43 H43A 1.0000 .
C44 H44A 1.0000 .
C45 C46 1.466(9) .
C45 H45A 0.9900 .
C45 H45B 0.9900 .
C46 H46A 0.9800 .
C46 H46B 0.9800 .
C46 H46C 0.9800 .
C47 C48 1.528(9) .
C47 H47A 0.9900 .
C47 H47B 0.9900 .
C48 H48A 0.9800 .
C48 H48B 0.9800 .
C48 H48C 0.9800 .
C49 H49 0.9500 .
C50 C52 1.423(7) .
C50 C51 1.492(8) .
C50 H50 1.0000 .
C51 H51A 0.9800 .
C51 H51B 0.9800 .
C51 H51C 0.9800 .
C52 H52A 0.9500 .
C52 H52B 0.9500 .
C53 C55 1.367(9) .
C53 C54 1.519(8) .
C53 H53 1.0000 .
C54 H54A 0.9800 .
C54 H54B 0.9800 .
C54 H54C 0.9800 .
C55 H55A 0.9800 .
C55 H55B 0.9800 .
C55 H55C 0.9800 .
C57 C56 1.369(9) .
C57 C58 1.382(9) .
C57 H57 0.9500 .
C58 C56 1.374(9) 3_666
C58 H58 0.9500 .
C56 C58 1.374(9) 3_666
C56 H56 0.9500 .

loop_
_geom_torsion_atom_site_label_1
_geom_torsion_atom_site_label_2
_geom_torsion_atom_site_label_3
_geom_torsion_atom_site_label_4
_geom_torsion
_geom_torsion_site_symmetry_4
C23 N1 B1 C20 175.3(5) .
C21 N1 B1 C20 -8.5(8) .
C23 N1 B1 C18 0.3(8) .
C21 N1 B1 C18 176.5(4) .
C23 N1 B1 La2 84.5(5) .
C21 N1 B1 La2 -99.3(5) .
C47 N2 B2 C44 -6.2(9) .
C45 N2 B2 C44 -179.0(5) .
C47 N2 B2 C42 176.6(5) .
C45 N2 B2 C42 3.7(9) .
C47 N2 B2 La1 -96.3(6) .
C45 N2 B2 La1 90.9(7) .
C15 Si1 C1 C2 123.3(4) .
C14 Si1 C1 C2 7.9(5) .
C16 Si1 C1 C2 -116.6(4) .
C15 Si1 C1 C13 -40.2(5) .
C14 Si1 C1 C13 -155.5(4) .
C16 Si1 C1 C13 79.9(4) .
C15 Si1 C1 La1 -142.3(2) .
C14 Si1 C1 La1 102.3(3) .
C16 Si1 C1 La1 -22.3(3) .
C13 C1 C2 C3 175.3(5) .
Si1 C1 C2 C3 9.0(8) .
La1 C1 C2 C3 -108.5(5) .
C13 C1 C2 C7 -6.5(5) .
Si1 C1 C2 C7 -172.8(3) .
La1 C1 C2 C7 69.6(3) .
C13 C1 C2 La1 -76.1(3) .
Si1 C1 C2 La1 117.6(4) .
C1 C2 C3 C4 179.1(5) .
C7 C2 C3 C4 1.0(7) .
La1 C2 C3 C4 87.1(5) .
C2 C3 C4 C5 -1.0(8) .
C3 C4 C5 C6 0.5(8) .
C4 C5 C6 C7 0.1(8) .
C5 C6 C7 C8 175.4(5) .
C5 C6 C7 C2 -0.1(7) .
C5 C6 C7 La1 -85.5(5) .
C3 C2 C7 C6 -0.4(7) .
C1 C2 C7 C6 -178.9(4) .
La1 C2 C7 C6 -109.5(4) .
C3 C2 C7 C8 -176.9(4) .
C1 C2 C7 C8 4.6(5) .
La1 C2 C7 C8 74.0(3) .
C3 C2 C7 La1 109.0(4) .
C1 C2 C7 La1 -69.4(3) .
C6 C7 C8 C9 -1.4(9) .
C2 C7 C8 C9 174.6(5) .
La1 C7 C8 C9 -115.6(6) .
C6 C7 C8 C13 -176.6(5) .
C2 C7 C8 C13 -0.6(5) .
La1 C7 C8 C13 69.2(3) .
C6 C7 C8 La1 114.3(6) .
C2 C7 C8 La1 -69.8(3) .
C7 C8 C9 C10 -172.7(5) .
C13 C8 C9 C10 1.9(8) .
La1 C8 C9 C10 95.1(6) .
C8 C9 C10 C11 -1.6(9) .
C9 C10 C11 C12 0.3(9) .
C10 C11 C12 C13 0.7(9) .
C11 C12 C13 C8 -0.4(7) .
C11 C12 C13 C1 177.6(5) .
C11 C12 C13 La1 -89.9(6) .
C9 C8 C13 C12 -0.9(7) .
C7 C8 C13 C12 174.9(4) .
La1 C8 C13 C12 -119.5(4) .
C9 C8 C13 C1 -179.3(5) .
C7 C8 C13 C1 -3.6(5) .
La1 C8 C13 C1 62.1(3) .
C9 C8 C13 La1 118.6(5) .
C7 C8 C13 La1 -65.6(3) .
C2 C1 C13 C12 -172.0(5) .
Si1 C1 C13 C12 -5.2(8) .
La1 C1 C13 C12 116.8(5) .
C2 C1 C13 C8 6.1(5) .
Si1 C1 C13 C8 172.9(3) .
La1 C1 C13 C8 -65.1(3) .
C2 C1 C13 La1 71.2(3) .
Si1 C1 C13 La1 -122.1(4) .
C1 Si1 C16 C19 -46.9(4) .
C15 Si1 C16 C19 74.7(4) .
C14 Si1 C16 C19 -172.9(3) .
C1 Si1 C16 C17 144.7(4) .
C15 Si1 C16 C17 -93.7(4) .
C14 Si1 C16 C17 18.7(4) .
C1 Si1 C16 La2 50.1(3) .
C15 Si1 C16 La2 171.7(3) .
C14 Si1 C16 La2 -75.8(3) .
C19 C16 C17 C18 1.7(7) .
Si1 C16 C17 C18 170.6(4) .
La2 C16 C17 C18 -64.3(4) .
C19 C16 C17 La2 66.0(4) .
Si1 C16 C17 La2 -125.1(3) .
C16 C17 C18 B1 -7.4(7) .
La2 C17 C18 B1 -71.9(4) .
C16 C17 C18 La2 64.5(4) .
N1 B1 C18 C17 -173.7(5) .
C20 B1 C18 C17 10.7(6) .
La2 B1 C18 C17 67.7(4) .
N1 B1 C18 La2 118.6(5) .
C20 B1 C18 La2 -57.0(4) .
C17 C16 C19 C20 -0.4(7) .
Si1 C16 C19 C20 -169.5(4) .
La2 C16 C19 C20 63.9(4) .
C17 C16 C19 La2 -64.2(4) .
Si1 C16 C19 La2 126.6(3) .
C16 C19 C20 B1 4.9(7) .
La2 C19 C20 B1 66.9(4) .
C16 C19 C20 La2 -62.0(4) .
N1 B1 C20 C19 175.0(4) .
C18 B1 C20 C19 -9.5(6) .
La2 B1 C20 C19 -64.3(4) .
N1 B1 C20 La2 -120.7(5) .
C18 B1 C20 La2 54.8(3) .
B1 N1 C21 C22 -94.9(6) .
C23 N1 C21 C22 81.6(6) .
B1 N1 C23 C24 -90.4(6) .
C21 N1 C23 C24 93.1(6) .
C39 Si2 C25 C26 -41.9(5) .
C38 Si2 C25 C26 -157.8(4) .
C40 Si2 C25 C26 77.3(4) .
C39 Si2 C25 C37 120.5(4) .
C38 Si2 C25 C37 4.5(5) .
C40 Si2 C25 C37 -120.3(4) .
C39 Si2 C25 La2 -142.4(3) .
C38 Si2 C25 La2 101.6(3) .
C40 Si2 C25 La2 -23.2(3) .
C37 C25 C26 C31 3.8(5) .
Si2 C25 C26 C31 169.6(3) .
La2 C25 C26 C31 -69.3(3) .
C37 C25 C26 C27 -172.0(5) .
Si2 C25 C26 C27 -6.2(7) .
La2 C25 C26 C27 114.9(5) .
C37 C25 C26 La2 73.1(3) .
Si2 C25 C26 La2 -121.1(4) .
C31 C26 C27 C28 -1.4(7) .
C25 C26 C27 C28 174.2(5) .
La2 C26 C27 C28 -95.2(5) .
C26 C27 C28 C29 3.0(8) .
C27 C28 C29 C30 -2.8(8) .
C28 C29 C30 C31 1.0(8) .
C29 C30 C31 C26 0.5(7) .
C29 C30 C31 C32 -172.3(5) .
C29 C30 C31 La2 90.2(5) .
C27 C26 C31 C30 -0.3(7) .
C25 C26 C31 C30 -176.8(4) .
La2 C26 C31 C30 119.1(4) .
C27 C26 C31 C32 174.0(4) .
C25 C26 C31 C32 -2.4(5) .
La2 C26 C31 C32 -66.5(3) .
C27 C26 C31 La2 -119.5(4) .
C25 C26 C31 La2 64.1(3) .
C30 C31 C32 C33 -1.9(9) .
C26 C31 C32 C33 -175.4(5) .
La2 C31 C32 C33 118.1(5) .
C30 C31 C32 C37 173.4(5) .
C26 C31 C32 C37 -0.1(5) .
La2 C31 C32 C37 -66.6(3) .
C30 C31 C32 La2 -120.0(5) .
C26 C31 C32 La2 66.5(3) .
C37 C32 C33 C34 0.4(7) .
C31 C32 C33 C34 175.2(5) .
La2 C32 C33 C34 -84.9(5) .
C32 C33 C34 C35 0.7(8) .
C33 C34 C35 C36 -0.5(8) .
C34 C35 C36 C37 -0.9(8) .
C35 C36 C37 C32 1.9(7) .
C35 C36 C37 C25 -178.2(5) .
C35 C36 C37 La2 92.2(5) .
C33 C32 C37 C36 -1.7(7) .
C31 C32 C37 C36 -177.6(4) .
La2 C32 C37 C36 111.6(4) .
C33 C32 C37 C25 178.5(4) .
C31 C32 C37 C25 2.6(5) .
La2 C32 C37 C25 -68.3(3) .
C33 C32 C37 La2 -113.2(4) .
C31 C32 C37 La2 70.9(3) .
C26 C25 C37 C36 176.3(5) .
Si2 C25 C37 C36 11.0(8) .
La2 C25 C37 C36 -107.8(5) .
C26 C25 C37 C32 -3.9(5) .
Si2 C25 C37 C32 -169.1(3) .
La2 C25 C37 C32 72.0(3) .
C26 C25 C37 La2 -75.9(3) .
Si2 C25 C37 La2 118.9(4) .
C39 Si2 C40 C41 -91.9(4) .
C38 Si2 C40 C41 21.9(5) .
C25 Si2 C40 C41 148.7(4) .
C39 Si2 C40 C43 77.6(4) .
C38 Si2 C40 C43 -168.6(4) .
C25 Si2 C40 C43 -41.8(4) .
C39 Si2 C40 La1 173.4(3) .
C38 Si2 C40 La1 -72.8(3) .
C25 Si2 C40 La1 54.0(3) .
C43 C40 C41 C42 1.0(7) .
Si2 C40 C41 C42 170.9(4) .
La1 C40 C41 C42 -65.3(5) .
C43 C40 C41 La1 66.3(4) .
Si2 C40 C41 La1 -123.8(3) .
C40 C41 C42 B2 -5.7(7) .
La1 C41 C42 B2 -69.9(4) .
C40 C41 C42 La1 64.2(4) .
N2 B2 C42 C41 -173.6(5) .
C44 B2 C42 C41 8.9(7) .
La1 B2 C42 C41 65.4(4) .
N2 B2 C42 La1 121.0(5) .
C44 B2 C42 La1 -56.5(4) .
C41 C40 C43 C44 -0.6(7) .
Si2 C40 C43 C44 -170.7(4) .
La1 C40 C43 C44 64.7(4) .
C41 C40 C43 La1 -65.2(4) .
Si2 C40 C43 La1 124.7(3) .
C40 C43 C44 B2 4.8(7) .
La1 C43 C44 B2 67.1(4) .
C40 C43 C44 La1 -62.3(4) .
N2 B2 C44 C43 174.0(5) .
C42 B2 C44 C43 -8.5(7) .
La1 B2 C44 C43 -63.6(4) .
N2 B2 C44 La1 -122.4(5) .
C42 B2 C44 La1 55.1(4) .
B2 N2 C45 C46 -94.4(8) .
C47 N2 C45 C46 92.1(8) .
B2 N2 C47 C48 -86.7(7) .
C45 N2 C47 C48 86.7(7) .
C50 N3 C49 N4 -169.5(5) .
La1 N3 C49 N4 33.5(9) .
C53 N4 C49 N3 -175.2(6) .
La2 N4 C49 N3 25.5(8) .
C49 N3 C50 C52 -89.0(8) .
La1 N3 C50 C52 73.0(8) .
C49 N3 C50 C51 60.6(8) .
La1 N3 C50 C51 -137.4(5) .
C49 N4 C53 C55 -136.3(8) .
La2 N4 C53 C55 24.6(10) .
C49 N4 C53 C54 84.6(8) .
La2 N4 C53 C54 -114.4(6) .
C56 C57 C58 C56 0.0(11) 3_666
C58 C57 C56 C58 0.0(11) 3_666
